data_7237338
loop_
_publ_author_name
'Li, Chenyu'
'Fan, Xuefeng'
'Han, Chunmiao'
'Xu, Hui'

_publ_section_title
;
 A ternary phosphine oxide host featuring thermally activated delayed
 fluorescence for blue PHOLEDs with &gt;20% EQE and extremely low
 roll-offs
;
_journal_issue 25
_journal_name_full 'Journal of Materials Chemistry C'
_journal_page_first 6747
_journal_paper_doi 10.1039/C8TC02010H
_journal_volume 6
_journal_year 2018
_chemical_formula_sum 'C160 H112 Cl8 N20 O4 P4'
_chemical_formula_weight 2786.18
_space_group_IT_number 14
_space_group_name_Hall '-P 2ybc'
_space_group_name_H-M_alt 'P 1 21/c 1'
_atom_sites_solution_hydrogens geom
_atom_sites_solution_primary direct
_atom_sites_solution_secondary difmap
_audit_creation_method SHELXL-97
_audit_update_record
;
2018-04-22 deposited with the CCDC.
2018-06-14 downloaded from the CCDC.
;
_cell_angle_alpha 90.00
_cell_angle_beta 122.492(3)
_cell_angle_gamma 90.00
_cell_formula_units_Z 1
_cell_length_a 18.7793(7)
_cell_length_b 8.0735(2)
_cell_length_c 26.4549(11)
_cell_measurement_temperature 295(2)
_cell_volume 3383.1(2)
_computing_structure_refinement 'SHELXL-97 (Sheldrick, 1997)'
_computing_structure_solution 'SHELXS-97 (Sheldrick, 1990)'
_diffrn_ambient_temperature 295(2)
_diffrn_measured_fraction_theta_full 0.888
_diffrn_measured_fraction_theta_max 0.888
_diffrn_radiation_monochromator graphite
_diffrn_radiation_source 'fine-focus sealed tube'
_diffrn_radiation_type MoK\a
_diffrn_radiation_wavelength 0.71073
_diffrn_reflns_av_R_equivalents 0.0203
_diffrn_reflns_av_sigmaI/netI 0.0322
_diffrn_reflns_limit_h_max 21
_diffrn_reflns_limit_h_min -25
_diffrn_reflns_limit_k_max 10
_diffrn_reflns_limit_k_min -11
_diffrn_reflns_limit_l_max 35
_diffrn_reflns_limit_l_min -15
_diffrn_reflns_number 17348
_diffrn_reflns_theta_full 29.62
_diffrn_reflns_theta_max 29.62
_diffrn_reflns_theta_min 3.26
_exptl_absorpt_coefficient_mu 0.281
_exptl_absorpt_correction_T_max 0.9538
_exptl_absorpt_correction_T_min 0.9486
_exptl_crystal_density_diffrn 1.368
_exptl_crystal_density_method 'not measured'
_exptl_crystal_F_000 1440
_exptl_crystal_size_max 0.19
_exptl_crystal_size_mid 0.18
_exptl_crystal_size_min 0.17
_refine_diff_density_max 0.272
_refine_diff_density_min -0.429
_refine_diff_density_rms 0.048
_refine_ls_extinction_method none
_refine_ls_goodness_of_fit_ref 1.015
_refine_ls_hydrogen_treatment mixed
_refine_ls_matrix_type full
_refine_ls_number_parameters 442
_refine_ls_number_reflns 8468
_refine_ls_number_restraints 0
_refine_ls_restrained_S_all 1.015
_refine_ls_R_factor_all 0.0773
_refine_ls_R_factor_gt 0.0500
_refine_ls_shift/su_max 0.001
_refine_ls_shift/su_mean 0.000
_refine_ls_structure_factor_coef Fsqd
_refine_ls_weighting_details 'calc w=1/[\s^2^(Fo^2^)+(0.0534P)^2^+1.1289P] where P=(Fo^2^+2Fc^2^)/3'
_refine_ls_weighting_scheme calc
_refine_ls_wR_factor_gt 0.1144
_refine_ls_wR_factor_ref 0.1299
_reflns_number_gt 5939
_reflns_number_total 8468
_reflns_threshold_expression >2sigma(I)
_cod_data_source_file c8tc02010h2.cif
_cod_data_source_block 140303-jjl
_cod_database_code 7237338

loop_
_symmetry_equiv_pos_as_xyz
'x, y, z'
'-x, y+1/2, -z+1/2'
'-x, -y, -z'
'x, -y-1/2, z-1/2'

loop_
_atom_site_label
_atom_site_type_symbol
_atom_site_fract_x
_atom_site_fract_y
_atom_site_fract_z
_atom_site_U_iso_or_equiv
_atom_site_adp_type
_atom_site_occupancy
_atom_site_symmetry_multiplicity
_atom_site_calc_flag
_atom_site_refinement_flags
P1 P 0.32642(3) 0.62888(5) 0.58875(2) 0.03618(12) Uani 1 1 d .
O26 O 0.29252(10) 0.79493(16) 0.58825(6) 0.0533(4) Uani 1 1 d .
N5 N 0.27758(9) 0.58181(18) 0.40426(6) 0.0357(3) Uani 1 1 d .
N7 N 0.16077(9) 0.41935(18) 0.37831(6) 0.0359(3) Uani 1 1 d .
N12 N 0.36971(10) 0.66482(19) 0.50611(6) 0.0389(3) Uani 1 1 d .
N19 N 0.24534(9) 0.50915(18) 0.47670(6) 0.0368(3) Uani 1 1 d .
N22 N 0.39531(9) 0.74240(18) 0.43260(7) 0.0383(3) Uani 1 1 d .
C11 C 0.23048(11) 0.5067(2) 0.42096(7) 0.0332(4) Uani 1 1 d .
C13 C 0.31478(11) 0.5903(2) 0.51593(7) 0.0340(4) Uani 1 1 d .
C15 C 0.43521(12) 0.6048(2) 0.64734(8) 0.0371(4) Uani 1 1 d .
C20 C 0.49317(13) 0.5085(3) 0.64377(9) 0.0518(5) Uani 1 1 d .
H20A H 0.4772 0.4530 0.6084 0.062 Uiso 1 1 calc R
C27 C 0.36658(13) 0.8119(2) 0.37531(9) 0.0412(4) Uani 1 1 d .
C29 C 0.14532(11) 0.3626(2) 0.32228(8) 0.0376(4) Uani 1 1 d .
C30 C 0.09331(11) 0.3619(2) 0.38397(8) 0.0374(4) Uani 1 1 d .
C32 C 0.26825(12) 0.4639(2) 0.59542(7) 0.0367(4) Uani 1 1 d .
C36 C 0.00497(14) 0.3154(3) 0.42111(11) 0.0563(5) Uani 1 1 d .
H36A H -0.0068 0.3290 0.4508 0.068 Uiso 1 1 calc R
C38 C 0.34575(11) 0.6588(2) 0.44821(8) 0.0347(4) Uani 1 1 d .
C44 C 0.50814(13) 0.8693(2) 0.43810(10) 0.0457(5) Uani 1 1 d .
C45 C 0.19291(13) 0.3794(3) 0.29655(8) 0.0460(4) Uani 1 1 d .
H45A H 0.2430 0.4395 0.3154 0.055 Uiso 1 1 calc R
C48 C 0.57518(15) 0.4945(3) 0.69285(11) 0.0642(6) Uani 1 1 d .
H48A H 0.6141 0.4298 0.6902 0.077 Uiso 1 1 calc R
C50 C 0.48232(12) 0.7818(2) 0.47132(9) 0.0408(4) Uani 1 1 d .
C51 C 0.42320(18) 0.9724(3) 0.32775(12) 0.0643(6) Uani 1 1 d .
H51A H 0.4682 1.0246 0.3289 0.077 Uiso 1 1 calc R
C52 C 0.14919(17) 0.3760(3) 0.59924(12) 0.0666(7) Uani 1 1 d .
H52A H 0.1016 0.4018 0.6001 0.080 Uiso 1 1 calc R
C53 C 0.07024(12) 0.2719(2) 0.29387(9) 0.0440(4) Uani 1 1 d .
C55 C 0.27659(17) 0.9008(3) 0.27462(11) 0.0654(6) Uani 1 1 d .
H55A H 0.2234 0.9059 0.2395 0.078 Uiso 1 1 calc R
C59 C 0.28993(13) 0.2989(2) 0.59651(8) 0.0440(4) Uani 1 1 d .
H59A H 0.3375 0.2722 0.5957 0.053 Uiso 1 1 calc R
C60 C 0.24135(15) 0.1742(3) 0.59881(9) 0.0532(5) Uani 1 1 d .
H60A H 0.2561 0.0638 0.5995 0.064 Uiso 1 1 calc R
C61 C 0.43547(14) 0.8898(2) 0.37811(10) 0.0467(5) Uani 1 1 d .
C63 C 0.08783(17) 0.2139(4) 0.21325(11) 0.0728(7) Uani 1 1 d .
H63A H 0.0691 0.1646 0.1764 0.087 Uiso 1 1 calc R
C64 C 0.03714(12) 0.2734(2) 0.33215(9) 0.0441(4) Uani 1 1 d .
C65 C -0.03565(14) 0.2047(3) 0.32538(11) 0.0593(6) Uani 1 1 d .
H65A H -0.0733 0.1453 0.2910 0.071 Uiso 1 1 calc R
C66 C 0.28614(14) 0.8180(3) 0.32387(9) 0.0504(5) Uani 1 1 d .
H66A H 0.2404 0.7686 0.3225 0.060 Uiso 1 1 calc R
C68 C 0.53855(13) 0.7421(3) 0.53125(10) 0.0514(5) Uani 1 1 d .
H68A H 0.5215 0.6826 0.5530 0.062 Uiso 1 1 calc R
C69 C 0.07774(13) 0.3851(3) 0.42921(9) 0.0484(5) Uani 1 1 d .
H69A H 0.1147 0.4451 0.4636 0.058 Uiso 1 1 calc R
C71 C 0.62125(14) 0.7951(3) 0.55707(12) 0.0613(6) Uani 1 1 d .
H71A H 0.6603 0.7717 0.5972 0.074 Uiso 1 1 calc R
C73 C 0.46040(14) 0.6858(3) 0.70078(9) 0.0525(5) Uani 1 1 d .
H73A H 0.4219 0.7505 0.7039 0.063 Uiso 1 1 calc R
C74 C 0.59181(15) 0.9201(3) 0.46550(13) 0.0589(6) Uani 1 1 d .
H74A H 0.6096 0.9789 0.4440 0.071 Uiso 1 1 calc R
C79 C 0.64721(15) 0.8824(3) 0.52444(14) 0.0666(7) Uani 1 1 d .
H79A H 0.7032 0.9156 0.5431 0.080 Uiso 1 1 calc R
C81 C 0.17110(16) 0.2140(3) 0.60013(10) 0.0612(6) Uani 1 1 d .
H81A H 0.1383 0.1302 0.6016 0.073 Uiso 1 1 calc R
C83 C 0.19743(14) 0.5012(3) 0.59710(10) 0.0523(5) Uani 1 1 d .
H83A H 0.1824 0.6111 0.5968 0.063 Uiso 1 1 calc R
C84 C 0.54220(16) 0.6708(3) 0.74919(10) 0.0648(6) Uani 1 1 d .
H84A H 0.5587 0.7257 0.7848 0.078 Uiso 1 1 calc R
C85 C 0.59918(15) 0.5756(3) 0.74516(10) 0.0636(6) Uani 1 1 d .
H85A H 0.6543 0.5658 0.7780 0.076 Uiso 1 1 calc R
C88 C -0.05077(14) 0.2262(3) 0.37025(12) 0.0634(6) Uani 1 1 d .
H88A H -0.0989 0.1804 0.3664 0.076 Uiso 1 1 calc R
C89 C 0.04153(15) 0.1978(3) 0.23882(10) 0.0644(6) Uani 1 1 d .
H89A H -0.0086 0.1380 0.2196 0.077 Uiso 1 1 calc R
C91 C 0.16266(15) 0.3031(3) 0.24181(10) 0.0605(6) Uani 1 1 d .
H91A H 0.1934 0.3119 0.2237 0.073 Uiso 1 1 calc R
C94 C 0.3443(2) 0.9759(3) 0.27651(12) 0.0746(7) Uani 1 1 d .
H94A H 0.3361 1.0293 0.2426 0.090 Uiso 1 1 calc R
Cl1 Cl 0.13588(5) 0.87693(10) 0.39886(4) 0.0886(2) Uani 1 1 d .
Cl3 Cl 0.06125(6) 0.84503(13) 0.47049(5) 0.1204(4) Uani 1 1 d .
C47 C 0.13745(16) 0.9403(3) 0.46243(12) 0.0692(7) Uani 1 1 d .
H47A H 0.1927 0.9168 0.4976 0.083 Uiso 1 1 calc R
H47B H 0.1290 1.0593 0.4605 0.083 Uiso 1 1 calc R

loop_
_atom_site_aniso_label
_atom_site_aniso_U_11
_atom_site_aniso_U_22
_atom_site_aniso_U_33
_atom_site_aniso_U_23
_atom_site_aniso_U_13
_atom_site_aniso_U_12
P1 0.0459(3) 0.0320(2) 0.0294(2) -0.00017(18) 0.0194(2) 0.00547(19)
O26 0.0692(10) 0.0374(7) 0.0501(8) 0.0004(6) 0.0298(8) 0.0141(7)
N5 0.0373(8) 0.0388(8) 0.0302(7) -0.0010(6) 0.0177(6) -0.0015(6)
N7 0.0367(8) 0.0394(8) 0.0296(7) -0.0019(6) 0.0165(6) -0.0035(6)
N12 0.0423(8) 0.0419(8) 0.0304(7) -0.0016(6) 0.0181(7) -0.0035(7)
N19 0.0395(8) 0.0408(8) 0.0290(7) 0.0004(6) 0.0177(6) -0.0019(7)
N22 0.0385(8) 0.0413(8) 0.0373(8) -0.0013(7) 0.0217(7) -0.0043(7)
C11 0.0347(9) 0.0325(8) 0.0295(8) 0.0014(7) 0.0152(7) 0.0024(7)
C13 0.0405(9) 0.0299(8) 0.0288(8) 0.0009(7) 0.0167(8) 0.0043(7)
C15 0.0463(10) 0.0334(9) 0.0306(8) -0.0033(7) 0.0200(8) -0.0037(7)
C20 0.0523(12) 0.0533(12) 0.0391(10) -0.0101(9) 0.0176(9) 0.0077(10)
C27 0.0538(11) 0.0355(9) 0.0426(10) -0.0019(8) 0.0313(9) -0.0020(8)
C29 0.0398(9) 0.0356(9) 0.0287(8) 0.0002(7) 0.0127(7) 0.0048(7)
C30 0.0352(9) 0.0334(9) 0.0405(10) 0.0048(8) 0.0183(8) 0.0005(7)
C32 0.0447(10) 0.0401(9) 0.0255(8) 0.0017(7) 0.0189(8) 0.0065(8)
C36 0.0517(12) 0.0609(13) 0.0668(14) 0.0106(11) 0.0388(12) 0.0023(11)
C38 0.0368(9) 0.0321(8) 0.0349(9) 0.0003(7) 0.0190(8) 0.0019(7)
C44 0.0514(11) 0.0335(9) 0.0639(13) -0.0125(9) 0.0387(11) -0.0053(8)
C45 0.0454(11) 0.0555(11) 0.0342(9) -0.0021(9) 0.0196(9) 0.0035(9)
C48 0.0509(13) 0.0694(15) 0.0589(14) -0.0050(12) 0.0206(11) 0.0119(11)
C50 0.0390(10) 0.0358(9) 0.0501(11) -0.0101(8) 0.0256(9) -0.0019(8)
C51 0.0856(18) 0.0575(13) 0.0732(17) 0.0005(12) 0.0581(16) -0.0148(13)
C52 0.0714(16) 0.0722(16) 0.0811(17) 0.0144(13) 0.0575(15) 0.0075(13)
C53 0.0415(10) 0.0396(10) 0.0388(10) -0.0025(8) 0.0135(8) 0.0012(8)
C55 0.0791(17) 0.0637(14) 0.0512(13) 0.0132(11) 0.0336(13) -0.0002(13)
C59 0.0501(11) 0.0408(10) 0.0388(10) 0.0001(8) 0.0223(9) 0.0078(8)
C60 0.0708(15) 0.0384(10) 0.0428(11) 0.0026(9) 0.0256(11) 0.0027(10)
C61 0.0599(12) 0.0364(9) 0.0574(12) -0.0065(9) 0.0406(11) -0.0067(9)
C63 0.0747(17) 0.0895(18) 0.0432(12) -0.0260(13) 0.0244(12) -0.0054(15)
C64 0.0395(10) 0.0375(10) 0.0458(11) 0.0025(8) 0.0167(9) 0.0010(8)
C65 0.0446(12) 0.0530(12) 0.0673(15) -0.0030(11) 0.0214(11) -0.0094(10)
C66 0.0551(12) 0.0511(11) 0.0446(11) 0.0061(9) 0.0265(10) -0.0014(10)
C68 0.0429(11) 0.0491(11) 0.0556(13) -0.0018(10) 0.0220(10) 0.0025(9)
C69 0.0471(11) 0.0532(11) 0.0484(11) 0.0023(9) 0.0280(10) -0.0007(9)
C71 0.0402(11) 0.0538(13) 0.0710(15) -0.0106(12) 0.0174(11) 0.0062(10)
C73 0.0581(13) 0.0610(12) 0.0394(11) -0.0138(10) 0.0269(10) -0.0062(10)
C74 0.0576(14) 0.0452(11) 0.0896(18) -0.0160(12) 0.0498(14) -0.0101(10)
C79 0.0424(12) 0.0548(13) 0.103(2) -0.0194(14) 0.0390(14) -0.0071(10)
C81 0.0699(15) 0.0623(14) 0.0550(13) 0.0100(11) 0.0360(12) -0.0079(12)
C83 0.0646(13) 0.0484(11) 0.0598(13) 0.0085(10) 0.0439(12) 0.0134(10)
C84 0.0645(15) 0.0842(17) 0.0356(11) -0.0203(11) 0.0203(11) -0.0161(13)
C85 0.0494(13) 0.0773(16) 0.0425(12) -0.0026(11) 0.0105(10) -0.0089(12)
C88 0.0468(12) 0.0603(14) 0.0843(18) 0.0076(13) 0.0361(13) -0.0057(11)
C89 0.0585(14) 0.0683(15) 0.0503(13) -0.0216(12) 0.0186(11) -0.0124(12)
C91 0.0640(14) 0.0776(15) 0.0413(11) -0.0074(11) 0.0292(11) 0.0052(12)
C94 0.104(2) 0.0712(16) 0.0594(15) 0.0141(13) 0.0506(16) -0.0075(15)
Cl1 0.0887(5) 0.0847(5) 0.0782(5) 0.0003(4) 0.0355(4) 0.0195(4)
Cl3 0.0970(6) 0.1325(8) 0.1403(9) 0.0432(7) 0.0695(6) -0.0008(6)
C47 0.0645(15) 0.0564(14) 0.0738(17) 0.0031(12) 0.0285(13) 0.0060(12)

loop_
_atom_type_symbol
_atom_type_description
_atom_type_scat_dispersion_real
_atom_type_scat_dispersion_imag
_atom_type_scat_source
C C 0.0033 0.0016 'International Tables Vol C Tables 4.2.6.8 and 6.1.1.4'
H H 0.0000 0.0000 'International Tables Vol C Tables 4.2.6.8 and 6.1.1.4'
Cl Cl 0.1484 0.1585 'International Tables Vol C Tables 4.2.6.8 and 6.1.1.4'
N N 0.0061 0.0033 'International Tables Vol C Tables 4.2.6.8 and 6.1.1.4'
O O 0.0106 0.0060 'International Tables Vol C Tables 4.2.6.8 and 6.1.1.4'
P P 0.1023 0.0942 'International Tables Vol C Tables 4.2.6.8 and 6.1.1.4'

loop_
_geom_angle_atom_site_label_1
_geom_angle_atom_site_label_2
_geom_angle_atom_site_label_3
_geom_angle
O26 P1 C32 113.09(9)
O26 P1 C15 113.00(8)
C32 P1 C15 107.84(8)
O26 P1 C13 109.54(8)
C32 P1 C13 103.93(8)
C15 P1 C13 108.99(8)
C11 N5 C38 114.95(14)
C11 N7 C29 126.13(15)
C11 N7 C30 125.86(15)
C29 N7 C30 107.93(14)
C13 N12 C38 112.63(15)
C13 N19 C11 113.81(15)
C38 N22 C50 126.33(15)
C38 N22 C27 125.50(15)
C50 N22 C27 108.09(15)
N5 C11 N19 125.06(16)
N5 C11 N7 118.10(15)
N19 C11 N7 116.85(15)
N19 C13 N12 127.52(16)
N19 C13 P1 114.62(13)
N12 C13 P1 117.17(13)
C20 C15 C73 118.97(18)
C20 C15 P1 125.15(14)
C73 C15 P1 115.83(15)
C15 C20 C48 120.09(19)
C15 C20 H20A 120.0
C48 C20 H20A 120.0
C66 C27 C61 121.48(18)
C66 C27 N22 130.42(17)
C61 C27 N22 108.00(17)
C45 C29 C53 121.09(17)
C45 C29 N7 130.75(17)
C53 C29 N7 108.11(16)
C69 C30 C64 121.16(18)
C69 C30 N7 130.90(17)
C64 C30 N7 107.92(16)
C83 C32 C59 118.89(18)
C83 C32 P1 119.18(14)
C59 C32 P1 121.88(14)
C88 C36 C69 122.1(2)
C88 C36 H36A 119.0
C69 C36 H36A 119.0
N5 C38 N12 125.91(16)
N5 C38 N22 116.94(15)
N12 C38 N22 117.15(15)
C74 C44 C50 119.7(2)
C74 C44 C61 132.4(2)
C50 C44 C61 107.83(17)
C91 C45 C29 117.3(2)
C91 C45 H45A 121.4
C29 C45 H45A 121.4
C85 C48 C20 120.3(2)
C85 C48 H48A 119.9
C20 C48 H48A 119.9
C68 C50 C44 121.65(18)
C68 C50 N22 130.15(18)
C44 C50 N22 108.16(17)
C94 C51 C61 119.4(2)
C94 C51 H51A 120.3
C61 C51 H51A 120.3
C81 C52 C83 120.2(2)
C81 C52 H52A 119.9
C83 C52 H52A 119.9
C89 C53 C29 120.1(2)
C89 C53 C64 131.9(2)
C29 C53 C64 107.98(16)
C94 C55 C66 121.6(2)
C94 C55 H55A 119.2
C66 C55 H55A 119.2
C60 C59 C32 120.45(19)
C60 C59 H59A 119.8
C32 C59 H59A 119.8
C81 C60 C59 119.7(2)
C81 C60 H60A 120.2
C59 C60 H60A 120.2
C51 C61 C27 119.3(2)
C51 C61 C44 132.8(2)
C27 C61 C44 107.86(17)
C89 C63 C91 120.5(2)
C89 C63 H63A 119.7
C91 C63 H63A 119.7
C65 C64 C30 120.1(2)
C65 C64 C53 131.9(2)
C30 C64 C53 108.04(17)
C88 C65 C64 118.9(2)
C88 C65 H65A 120.6
C64 C65 H65A 120.6
C55 C66 C27 117.5(2)
C55 C66 H66A 121.3
C27 C66 H66A 121.3
C71 C68 C50 117.0(2)
C71 C68 H68A 121.5
C50 C68 H68A 121.5
C36 C69 C30 117.3(2)
C36 C69 H69A 121.3
C30 C69 H69A 121.3
C68 C71 C79 121.6(2)
C68 C71 H71A 119.2
C79 C71 H71A 119.2
C84 C73 C15 120.3(2)
C84 C73 H73A 119.9
C15 C73 H73A 119.9
C79 C74 C44 118.9(2)
C79 C74 H74A 120.6
C44 C74 H74A 120.6
C74 C79 C71 121.1(2)
C74 C79 H79A 119.5
C71 C79 H79A 119.5
C52 C81 C60 120.4(2)
C52 C81 H81A 119.8
C60 C81 H81A 119.8
C52 C83 C32 120.3(2)
C52 C83 H83A 119.9
C32 C83 H83A 119.9
C85 C84 C73 120.3(2)
C85 C84 H84A 119.8
C73 C84 H84A 119.8
C84 C85 C48 120.1(2)
C84 C85 H85A 120.0
C48 C85 H85A 120.0
C65 C88 C36 120.5(2)
C65 C88 H88A 119.8
C36 C88 H88A 119.8
C63 C89 C53 119.2(2)
C63 C89 H89A 120.4
C53 C89 H89A 120.4
C45 C91 C63 121.8(2)
C45 C91 H91A 119.1
C63 C91 H91A 119.1
C51 C94 C55 120.7(2)
C51 C94 H94A 119.7
C55 C94 H94A 119.7
Cl3 C47 Cl1 113.61(15)
Cl3 C47 H47A 108.8
Cl1 C47 H47A 108.8
Cl3 C47 H47B 108.8
Cl1 C47 H47B 108.8
H47A C47 H47B 107.7

loop_
_geom_bond_atom_site_label_1
_geom_bond_atom_site_label_2
_geom_bond_distance
P1 O26 1.4812(13)
P1 C32 1.7908(19)
P1 C15 1.7923(19)
P1 C13 1.8447(17)
N5 C11 1.329(2)
N5 C38 1.334(2)
N7 C11 1.377(2)
N7 C29 1.425(2)
N7 C30 1.430(2)
N12 C13 1.335(2)
N12 C38 1.346(2)
N19 C13 1.324(2)
N19 C11 1.346(2)
N22 C38 1.380(2)
N22 C50 1.422(2)
N22 C27 1.423(2)
C15 C20 1.382(3)
C15 C73 1.390(2)
C20 C48 1.386(3)
C20 H20A 0.9300
C27 C66 1.388(3)
C27 C61 1.404(3)
C29 C45 1.391(3)
C29 C53 1.397(3)
C30 C69 1.389(3)
C30 C64 1.396(3)
C32 C83 1.387(3)
C32 C59 1.388(2)
C36 C88 1.383(3)
C36 C69 1.384(3)
C36 H36A 0.9300
C44 C74 1.393(3)
C44 C50 1.401(3)
C44 C61 1.443(3)
C45 C91 1.384(3)
C45 H45A 0.9300
C48 C85 1.370(3)
C48 H48A 0.9300
C50 C68 1.390(3)
C51 C94 1.369(4)
C51 C61 1.394(3)
C51 H51A 0.9300
C52 C81 1.367(3)
C52 C83 1.379(3)
C52 H52A 0.9300
C53 C89 1.388(3)
C53 C64 1.445(3)
C55 C94 1.386(4)
C55 C66 1.387(3)
C55 H55A 0.9300
C59 C60 1.382(3)
C59 H59A 0.9300
C60 C81 1.376(3)
C60 H60A 0.9300
C63 C89 1.365(4)
C63 C91 1.387(3)
C63 H63A 0.9300
C64 C65 1.395(3)
C65 C88 1.372(3)
C65 H65A 0.9300
C66 H66A 0.9300
C68 C71 1.386(3)
C68 H68A 0.9300
C69 H69A 0.9300
C71 C79 1.390(4)
C71 H71A 0.9300
C73 C84 1.379(3)
C73 H73A 0.9300
C74 C79 1.365(4)
C74 H74A 0.9300
C79 H79A 0.9300
C81 H81A 0.9300
C83 H83A 0.9300
C84 C85 1.367(4)
C84 H84A 0.9300
C85 H85A 0.9300
C88 H88A 0.9300
C89 H89A 0.9300
C91 H91A 0.9300
C94 H94A 0.9300
Cl1 C47 1.743(3)
Cl3 C47 1.736(3)
C47 H47A 0.9700
C47 H47B 0.9700

loop_
_geom_torsion_atom_site_label_1
_geom_torsion_atom_site_label_2
_geom_torsion_atom_site_label_3
_geom_torsion_atom_site_label_4
_geom_torsion
C38 N5 C11 N19 2.5(2)
C38 N5 C11 N7 -177.62(15)
C13 N19 C11 N5 -2.3(2)
C13 N19 C11 N7 177.80(14)
C29 N7 C11 N5 18.2(2)
C30 N7 C11 N5 -165.48(15)
C29 N7 C11 N19 -161.98(16)
C30 N7 C11 N19 14.4(2)
C11 N19 C13 N12 -0.9(3)
C11 N19 C13 P1 169.26(12)
C38 N12 C13 N19 3.4(3)
C38 N12 C13 P1 -166.55(12)
O26 P1 C13 N19 -94.27(14)
C32 P1 C13 N19 26.85(15)
C15 P1 C13 N19 141.63(13)
O26 P1 C13 N12 76.96(15)
C32 P1 C13 N12 -161.92(13)
C15 P1 C13 N12 -47.13(15)
O26 P1 C15 C20 -147.46(17)
C32 P1 C15 C20 86.80(18)
C13 P1 C15 C20 -25.43(19)
O26 P1 C15 C73 35.15(18)
C32 P1 C15 C73 -90.59(16)
C13 P1 C15 C73 157.18(15)
C73 C15 C20 C48 -0.4(3)
P1 C15 C20 C48 -177.70(18)
C38 N22 C27 C66 2.0(3)
C50 N22 C27 C66 -175.0(2)
C38 N22 C27 C61 178.41(16)
C50 N22 C27 C61 1.4(2)
C11 N7 C29 C45 -0.5(3)
C30 N7 C29 C45 -177.38(19)
C11 N7 C29 C53 176.80(16)
C30 N7 C29 C53 -0.10(19)
C11 N7 C30 C69 4.2(3)
C29 N7 C30 C69 -178.88(19)
C11 N7 C30 C64 -177.57(16)
C29 N7 C30 C64 -0.66(19)
O26 P1 C32 C83 2.47(18)
C15 P1 C32 C83 128.15(16)
C13 P1 C32 C83 -116.25(16)
O26 P1 C32 C59 179.78(14)
C15 P1 C32 C59 -54.53(17)
C13 P1 C32 C59 61.07(17)
C11 N5 C38 N12 0.5(3)
C11 N5 C38 N22 -178.30(15)
C13 N12 C38 N5 -3.1(3)
C13 N12 C38 N22 175.63(15)
C50 N22 C38 N5 -156.27(16)
C27 N22 C38 N5 27.3(2)
C50 N22 C38 N12 24.8(2)
C27 N22 C38 N12 -151.57(17)
C53 C29 C45 C91 0.1(3)
N7 C29 C45 C91 177.12(19)
C15 C20 C48 C85 0.2(4)
C74 C44 C50 C68 -0.8(3)
C61 C44 C50 C68 179.86(17)
C74 C44 C50 N22 -178.77(16)
C61 C44 C50 N22 1.9(2)
C38 N22 C50 C68 3.3(3)
C27 N22 C50 C68 -179.80(19)
C38 N22 C50 C44 -179.03(16)
C27 N22 C50 C44 -2.09(19)
C45 C29 C53 C89 -0.5(3)
N7 C29 C53 C89 -178.11(19)
C45 C29 C53 C64 178.39(17)
N7 C29 C53 C64 0.8(2)
C83 C32 C59 C60 0.4(3)
P1 C32 C59 C60 -176.89(15)
C32 C59 C60 C81 -0.1(3)
C94 C51 C61 C27 0.0(3)
C94 C51 C61 C44 -177.2(2)
C66 C27 C61 C51 -1.3(3)
N22 C27 C61 C51 -178.12(18)
C66 C27 C61 C44 176.53(17)
N22 C27 C61 C44 -0.3(2)
C74 C44 C61 C51 -2.8(4)
C50 C44 C61 C51 176.4(2)
C74 C44 C61 C27 179.8(2)
C50 C44 C61 C27 -1.0(2)
C69 C30 C64 C65 -0.8(3)
N7 C30 C64 C65 -179.18(17)
C69 C30 C64 C53 179.58(17)
N7 C30 C64 C53 1.2(2)
C89 C53 C64 C65 -2.1(4)
C29 C53 C64 C65 179.2(2)
C89 C53 C64 C30 177.5(2)
C29 C53 C64 C30 -1.2(2)
C30 C64 C65 C88 0.2(3)
C53 C64 C65 C88 179.7(2)
C94 C55 C66 C27 -0.5(4)
C61 C27 C66 C55 1.6(3)
N22 C27 C66 C55 177.6(2)
C44 C50 C68 C71 1.0(3)
N22 C50 C68 C71 178.42(18)
C88 C36 C69 C30 -0.1(3)
C64 C30 C69 C36 0.7(3)
N7 C30 C69 C36 178.75(18)
C50 C68 C71 C79 -0.8(3)
C20 C15 C73 C84 0.4(3)
P1 C15 C73 C84 178.00(18)
C50 C44 C74 C79 0.4(3)
C61 C44 C74 C79 179.5(2)
C44 C74 C79 C71 -0.2(3)
C68 C71 C79 C74 0.4(3)
C83 C52 C81 C60 -0.1(4)
C59 C60 C81 C52 -0.1(3)
C81 C52 C83 C32 0.4(4)
C59 C32 C83 C52 -0.6(3)
P1 C32 C83 C52 176.80(18)
C15 C73 C84 C85 -0.3(4)
C73 C84 C85 C48 0.0(4)
C20 C48 C85 C84 0.0(4)
C64 C65 C88 C36 0.4(3)
C69 C36 C88 C65 -0.4(4)
C91 C63 C89 C53 0.0(4)
C29 C53 C89 C63 0.5(3)
C64 C53 C89 C63 -178.2(2)
C29 C45 C91 C63 0.3(3)
C89 C63 C91 C45 -0.4(4)
C61 C51 C94 C55 1.1(4)
C66 C55 C94 C51 -0.8(4)
